data_2220142
loop_
_publ_author_name
'Yang, Jin-hui'
'Chen, Yan-xue'
'Wang, Shao-hui'
'Wang, Jian-lei'

_publ_section_title
;
 <i>N</i>-(2-Formamidoethyl)formamide
;
_journal_coeditor_code DN2396
_journal_issue 12
_journal_name_full 'Acta Crystallographica Section E'
_journal_page_first o2418
_journal_paper_doi 10.1107/S1600536808038488
_journal_volume 64
_journal_year 2008
_chemical_formula_iupac 'C4 H8 N2 O2'
_chemical_formula_moiety 'C4 H8 N2 O2'
_chemical_formula_sum 'C4 H8 N2 O2'
_chemical_formula_weight 116.12
_chemical_name_systematic
;
<i>N</i>-(2-Formamidoethyl)formamide
;
_space_group_IT_number 61
_symmetry_cell_setting orthorhombic
_symmetry_space_group_name_Hall '-P 2ac 2ab'
_symmetry_space_group_name_H-M 'P b c a'
_atom_sites_solution_hydrogens geom
_atom_sites_solution_primary direct
_atom_sites_solution_secondary difmap
_cell_angle_alpha 90.00
_cell_angle_beta 90.00
_cell_angle_gamma 90.00
_cell_formula_units_Z 4
_cell_length_a 8.7138(17)
_cell_length_b 6.6714(13)
_cell_length_c 9.3162(19)
_cell_measurement_reflns_used 1513
_cell_measurement_temperature 113(2)
_cell_measurement_theta_max 27.833
_cell_measurement_theta_min 3.053
_cell_volume 541.58(19)
_computing_cell_refinement 'CrystalClear (Rigaku, 2005)'
_computing_data_collection 'CrystalClear (Rigaku, 2005)'
_computing_data_reduction 'CrystalClear (Rigaku, 2005)'
_computing_molecular_graphics
;
ORTEPIII (Burnett & Johnson, 1996), ORTEP-3 for Windows (Farrugia,
1997) and
PLATON (Spek, 2003)
;
_computing_publication_material 'SHELXL97 (Sheldrick, 2008)'
_computing_structure_refinement 'SHELXL97 (Sheldrick, 2008)'
_computing_structure_solution 'SHELXS97 (Sheldrick, 2008)'
_diffrn_ambient_temperature 113(2)
_diffrn_measured_fraction_theta_full 0.983
_diffrn_measured_fraction_theta_max 0.983
_diffrn_measurement_device_type 'Rigaku Saturn'
_diffrn_measurement_method \w
_diffrn_radiation_monochromator confocal
_diffrn_radiation_source 'rotating anode'
_diffrn_radiation_type MoK\a
_diffrn_radiation_wavelength 0.71073
_diffrn_reflns_av_R_equivalents 0.0351
_diffrn_reflns_av_sigmaI/netI 0.0227
_diffrn_reflns_limit_h_max 7
_diffrn_reflns_limit_h_min -10
_diffrn_reflns_limit_k_max 7
_diffrn_reflns_limit_k_min -7
_diffrn_reflns_limit_l_max 11
_diffrn_reflns_limit_l_min -9
_diffrn_reflns_number 2736
_diffrn_reflns_theta_full 25.02
_diffrn_reflns_theta_max 25.02
_diffrn_reflns_theta_min 4.38
_diffrn_standards_decay_% 0
_diffrn_standards_interval_count 0
_diffrn_standards_interval_time 0
_diffrn_standards_number 0
_exptl_absorpt_coefficient_mu 0.115
_exptl_absorpt_correction_T_max 0.9819
_exptl_absorpt_correction_T_min 0.9642
_exptl_absorpt_correction_type multi-scan
_exptl_absorpt_process_details '(CrystalClear; Rigaku, 2005)'
_exptl_crystal_colour colorless
_exptl_crystal_density_diffrn 1.424
_exptl_crystal_density_method 'not measured'
_exptl_crystal_description block
_exptl_crystal_F_000 248
_exptl_crystal_size_max 0.32
_exptl_crystal_size_mid 0.26
_exptl_crystal_size_min 0.16
_refine_diff_density_max 0.206
_refine_diff_density_min -0.146
_refine_ls_extinction_method none
_refine_ls_goodness_of_fit_ref 1.110
_refine_ls_hydrogen_treatment mixed
_refine_ls_matrix_type full
_refine_ls_number_parameters 40
_refine_ls_number_reflns 467
_refine_ls_number_restraints 0
_refine_ls_restrained_S_all 1.110
_refine_ls_R_factor_all 0.0292
_refine_ls_R_factor_gt 0.0272
_refine_ls_shift/su_max 0.000
_refine_ls_shift/su_mean 0.000
_refine_ls_structure_factor_coef Fsqd
_refine_ls_weighting_details 'calc w=1/[\s^2^(Fo^2^)+(0.0378P)^2^+0.1199P] where P=(Fo^2^+2Fc^2^)/3'
_refine_ls_weighting_scheme calc
_refine_ls_wR_factor_gt 0.0718
_refine_ls_wR_factor_ref 0.0726
_reflns_number_gt 431
_reflns_number_total 467
_reflns_threshold_expression I>2\s(I)
_cod_data_source_file dn2396.cif
_cod_data_source_block I
_cod_depositor_comments
;
The following automatic conversions were performed:
'_symmetry_cell_setting' value 'Orthorhombic' changed to 'orthorhombic'
according to '/home/saulius/struct/CIF-dictionaries/cif_core.dic'
dictionary named 'cif_core.dic' version 2.4.1 from 2010-06-29.

Automatic conversion script
Id: cif_fix_enum 1527 2010-12-29 10:47:43Z saulius 

The following automatic conversions were performed:

'_symmetry_cell_setting' value 'Orthorhombic' changed to
'orthorhombic' according to
/home/saulius/struct/CIF-dictionaries/cif_core.dic dictionary named
'cif_core.dic' version 2.4.1 from 2010-06-29.

Automatic conversion script
Id: cif_fix_values 1715 2011-07-08 13:25:40Z adriana 
;
_cod_database_code 2220142
_cod_database_fobs_code 2220142

loop_
_symmetry_equiv_pos_as_xyz
'x, y, z'
'-x+1/2, -y, z+1/2'
'-x, y+1/2, -z+1/2'
'x+1/2, -y+1/2, -z'
'-x, -y, -z'
'x-1/2, y, -z-1/2'
'x, -y-1/2, z-1/2'
'-x-1/2, y-1/2, z'

loop_
_atom_site_type_symbol
_atom_site_label
_atom_site_fract_x
_atom_site_fract_y
_atom_site_fract_z
_atom_site_U_iso_or_equiv
_atom_site_adp_type
_atom_site_calc_flag
_atom_site_refinement_flags
_atom_site_occupancy
C C1 0.26367(12) 0.50564(15) 0.69236(11) 0.0165(3) Uani d . 1
H H1 0.1616 0.4744 0.7110 0.020 Uiso calc R 1
C C2 0.45751(11) 0.59669(16) 0.51762(12) 0.0158(3) Uani d . 1
H H2A 0.5102 0.6659 0.5948 0.019 Uiso calc R 1
H H2B 0.4575 0.6835 0.4341 0.019 Uiso calc R 1
N N1 0.30073(10) 0.55554(13) 0.56027(10) 0.0160(3) Uani d . 1
H H1A 0.2325(15) 0.5444(19) 0.4965(17) 0.019 Uiso d . 1
O O1 0.35499(8) 0.49743(11) 0.79307(8) 0.0209(3) Uani d . 1

loop_
_atom_site_aniso_label
_atom_site_aniso_U_11
_atom_site_aniso_U_22
_atom_site_aniso_U_33
_atom_site_aniso_U_12
_atom_site_aniso_U_13
_atom_site_aniso_U_23
C1 0.0155(5) 0.0165(6) 0.0175(6) 0.0003(4) 0.0024(5) -0.0025(4)
C2 0.0170(6) 0.0170(6) 0.0133(6) -0.0011(4) 0.0004(4) 0.0009(4)
N1 0.0140(5) 0.0196(5) 0.0143(5) 0.0010(4) -0.0027(3) -0.0015(4)
O1 0.0200(4) 0.0288(5) 0.0139(5) -0.0006(3) -0.0002(3) 0.0012(3)

loop_
_atom_type_symbol
_atom_type_description
_atom_type_scat_dispersion_real
_atom_type_scat_dispersion_imag
_atom_type_scat_source
C C 0.0033 0.0016 'International Tables Vol C Tables 4.2.6.8 and 6.1.1.4'
H H 0.0000 0.0000 'International Tables Vol C Tables 4.2.6.8 and 6.1.1.4'
N N 0.0061 0.0033 'International Tables Vol C Tables 4.2.6.8 and 6.1.1.4'
O O 0.0106 0.0060 'International Tables Vol C Tables 4.2.6.8 and 6.1.1.4'

loop_
_geom_angle_atom_site_label_1
_geom_angle_atom_site_label_2
_geom_angle_atom_site_label_3
_geom_angle_site_symmetry_1
_geom_angle_site_symmetry_3
_geom_angle
O1 C1 N1 . . 124.44(10)
O1 C1 H1 . . 117.8
N1 C1 H1 . . 117.8
N1 C2 C2 . 5_666 110.91(11)
N1 C2 H2A . . 109.5
C2 C2 H2A 5_666 . 109.5
N1 C2 H2B . . 109.5
C2 C2 H2B 5_666 . 109.5
H2A C2 H2B . . 108.0
C1 N1 C2 . . 122.41(9)
C1 N1 H1A . . 117.6(9)
C2 N1 H1A . . 119.2(9)

loop_
_geom_bond_atom_site_label_1
_geom_bond_atom_site_label_2
_geom_bond_site_symmetry_2
_geom_bond_distance
C1 O1 . 1.2314(13)
C1 N1 . 1.3151(14)
C1 H1 . 0.9300
C2 N1 . 1.4490(15)
C2 C2 5_666 1.523(2)
C2 H2A . 0.9700
C2 H2B . 0.9700
N1 H1A . 0.844(15)

loop_
_geom_hbond_atom_site_label_D
_geom_hbond_atom_site_label_H
_geom_hbond_atom_site_label_A
_geom_hbond_site_symmetry_A
_geom_hbond_distance_DH
_geom_hbond_distance_HA
_geom_hbond_distance_DA
_geom_hbond_angle_DHA
N1 H1A O1 2_564 0.844(15) 2.062(16) 2.8570(13) 156.9(12)
